data_1541065
loop_
_publ_author_name
'Tsokol', A.O.'
'Bodak, O.I.'
'Marusin, E.P.'
'Baivel'man, M.G.'

_publ_section_title
;
 Crystal structure of the compound Sc Al3 C3
;
_journal_name_full 'Soviet Physics, Crystallography (= Kristallografiya)'
_journal_page_first 467
_journal_page_last 468
_journal_volume 31
_journal_year 1986
_chemical_formula_sum 'C3 Al3 Sc'
_chemical_name_systematic 'Al3 Sc C3'
_space_group_IT_number 194
_symmetry_space_group_name_Hall '-P 6c 2c'
_symmetry_space_group_name_H-M 'P 63/m m c'
_cell_angle_alpha 90
_cell_angle_beta 90
_cell_angle_gamma 120
_cell_formula_units_Z 2
_cell_length_a 3.355
_cell_length_b 3.355
_cell_length_c 16.776
_cell_volume 163.533
_citation_journal_id_ASTM SPHCA6
_cod_data_source_file Tsokol_SPHCA6_1986_1330.cif
_cod_data_source_block C3Al3Sc1
_cod_original_cell_volume 163.5325
_cod_original_formula_sum 'C3 Al3 Sc1'
_cod_database_code 1541065

loop_
_symmetry_equiv_pos_as_xyz
x,y,z
x-y,x,z+1/2
-y,x-y,z
-x,-y,z+1/2
-x+y,-x,z
y,-x+y,z+1/2
-y,-x,-z+1/2
x-y,-y,-z
x,x-y,-z+1/2
y,x,-z
-x+y,y,-z+1/2
-x,-x+y,-z
-x,-y,-z
-x+y,-x,-z-1/2
y,-x+y,-z
x,y,-z-1/2
x-y,x,-z
-y,x-y,-z-1/2
y,x,z-1/2
-x+y,y,z
-x,-x+y,z-1/2
-y,-x,z
x-y,-y,z-1/2
x,x-y,z

loop_
_atom_site_label
_atom_site_type_symbol
_atom_site_fract_x
_atom_site_fract_y
_atom_site_fract_z
_atom_site_occupancy
_atom_site_U_iso_or_equiv
C2 C-4 0.3333 0.6667 0.25 1 0.0
C1 C-4 0.3333 0.6667 0.5876 1 0.0
Sc1 Sc+3 0 0 0 1 0.0
Al1 Al+3 0.3333 0.6667 0.1293 1 0.0
Al2 Al+3 0.3333 0.6667 0.75 1 0.0
